data_2220785
loop_
_publ_author_name
'Vega, Andr\'es'
'Ramirez-Rodr\'iguez, Oney'
'Mart\'inez-Cifuentes, Maximiliano'
'Iba\~nez, Andr\'es'
'Araya-Maturana, Ramiro'

_publ_section_title
;
 8,8-Diethyl-1,4,5,8-tetrahydronaphthalene-1,4,5-trione
;
_journal_coeditor_code GW2058
_journal_issue 2
_journal_name_full 'Acta Crystallographica Section E'
_journal_page_first o345
_journal_paper_doi 10.1107/S1600536809001755
_journal_volume 65
_journal_year 2009
_chemical_formula_iupac 'C14 H14 O3'
_chemical_formula_moiety 'C14 H14 O3'
_chemical_formula_sum 'C14 H14 O3'
_chemical_formula_weight 230.25
_chemical_name_systematic
;
8,8-Diethyl-1,4,5,8-tetrahydronaphthalene-1,4,5-trione
;
_space_group_IT_number 33
_symmetry_cell_setting orthorhombic
_symmetry_space_group_name_Hall 'P 2c -2n'
_symmetry_space_group_name_H-M 'P n a 21'
_atom_sites_solution_hydrogens geom
_atom_sites_solution_primary direct
_atom_sites_solution_secondary difmap
_audit_creation_method SHELXL-97
_cell_angle_alpha 90.00
_cell_angle_beta 90.00
_cell_angle_gamma 90.00
_cell_formula_units_Z 4
_cell_length_a 12.7454(8)
_cell_length_b 10.8015(7)
_cell_length_c 8.8598(5)
_cell_measurement_reflns_used 4760
_cell_measurement_temperature 150(2)
_cell_measurement_theta_max 50.070
_cell_measurement_theta_min 24.943
_cell_volume 1219.72(13)
_computing_cell_refinement 'SAINT-NT (Bruker, 1999)'
_computing_data_collection 'SMART-NT (Bruker, 2001)'
_computing_data_reduction 'SAINT-NT (Bruker, 1999)'
_computing_molecular_graphics 'SHELXTL-NT (Sheldrick, 2008)'
_computing_publication_material 'SHELXTL-NT (Sheldrick, 2008)'
_computing_structure_refinement 'SHELXTL-NT (Sheldrick, 2008)'
_computing_structure_solution 'SHELXTL-NT (Sheldrick, 2008)'
_diffrn_ambient_temperature 150(2)
_diffrn_measured_fraction_theta_full 0.998
_diffrn_measured_fraction_theta_max 0.998
_diffrn_measurement_device_type 'Siemens SMART CCD area-detector'
_diffrn_measurement_method '\f and \w'
_diffrn_radiation_monochromator graphite
_diffrn_radiation_source 'fine-focus sealed tube'
_diffrn_radiation_type MoK\a
_diffrn_radiation_wavelength 0.71073
_diffrn_reflns_av_R_equivalents 0.0115
_diffrn_reflns_av_sigmaI/netI 0.0120
_diffrn_reflns_limit_h_max 15
_diffrn_reflns_limit_h_min -15
_diffrn_reflns_limit_k_max 12
_diffrn_reflns_limit_k_min -12
_diffrn_reflns_limit_l_max 10
_diffrn_reflns_limit_l_min -10
_diffrn_reflns_number 6581
_diffrn_reflns_theta_full 25.05
_diffrn_reflns_theta_max 25.05
_diffrn_reflns_theta_min 2.47
_exptl_absorpt_coefficient_mu 0.088
_exptl_absorpt_correction_T_max 0.9608
_exptl_absorpt_correction_T_min 0.9583
_exptl_absorpt_correction_type multi-scan
_exptl_absorpt_process_details '(SADABS; Bruker, 1999)'
_exptl_crystal_colour red
_exptl_crystal_density_diffrn 1.254
_exptl_crystal_density_method 'not measured'
_exptl_crystal_description block
_exptl_crystal_F_000 488
_exptl_crystal_size_max 0.49
_exptl_crystal_size_mid 0.48
_exptl_crystal_size_min 0.46
_refine_diff_density_max 0.261
_refine_diff_density_min -0.151
_refine_ls_extinction_method none
_refine_ls_goodness_of_fit_ref 0.995
_refine_ls_hydrogen_treatment constr
_refine_ls_matrix_type full
_refine_ls_number_parameters 166
_refine_ls_number_reflns 2159
_refine_ls_number_restraints 15
_refine_ls_restrained_S_all 1.015
_refine_ls_R_factor_all 0.0368
_refine_ls_R_factor_gt 0.0363
_refine_ls_shift/su_max 0.000
_refine_ls_shift/su_mean 0.000
_refine_ls_structure_factor_coef Fsqd
_refine_ls_weighting_details 'calc w=1/[\s^2^(Fo^2^)+(0.0642P)^2^+0.3077P] where P=(Fo^2^+2Fc^2^)/3'
_refine_ls_weighting_scheme calc
_refine_ls_wR_factor_gt 0.0980
_refine_ls_wR_factor_ref 0.0990
_reflns_number_gt 2119
_reflns_number_total 2159
_reflns_threshold_expression I>2\s(I)
_cod_data_source_file gw2058.cif
_cod_data_source_block I
_cod_database_code 2220785
_cod_database_fobs_code 2220785

loop_
_symmetry_equiv_pos_as_xyz
'x, y, z'
'-x, -y, z+1/2'
'x+1/2, -y+1/2, z'
'-x+1/2, y+1/2, z+1/2'

loop_
_atom_site_type_symbol
_atom_site_label
_atom_site_fract_x
_atom_site_fract_y
_atom_site_fract_z
_atom_site_U_iso_or_equiv
_atom_site_adp_type
_atom_site_calc_flag
_atom_site_refinement_flags
_atom_site_occupancy
_atom_site_disorder_assembly
_atom_site_disorder_group
O O1 0.05513(10) 0.73723(13) 0.2345(2) 0.0588(5) Uani d . 1 . .
C C1 0.12734(12) 0.80829(16) 0.2581(2) 0.0312(4) Uani d . 1 . .
C C2 0.23531(13) 0.76647(15) 0.24985(19) 0.0298(4) Uani d . 1 . .
H H2 0.2495 0.6828 0.2240 0.036 Uiso calc R 1 . .
C C3 0.31458(12) 0.84252(16) 0.2775(2) 0.0298(4) Uani d . 1 . .
H H3 0.3834 0.8091 0.2713 0.036 Uiso calc R 1 . .
C C4 0.30503(12) 0.97639(16) 0.3177(2) 0.0264(4) Uani d . 1 . .
C C9 0.36538(13) 1.04995(17) 0.1926(2) 0.0343(4) Uani d . 1 . .
H H9A 0.3713 1.1375 0.2244 0.041 Uiso calc R 1 . .
H H9B 0.4373 1.0161 0.1842 0.041 Uiso calc R 1 . .
C C10 0.31363(17) 1.04521(19) 0.0381(2) 0.0428(5) Uani d . 1 . .
H H10A 0.3037 0.9587 0.0080 0.064 Uiso calc R 1 . .
H H10B 0.3585 1.0871 -0.0358 0.064 Uiso calc R 1 . .
H H10C 0.2454 1.0868 0.0426 0.064 Uiso calc R 1 . .
C C11 0.36382(13) 0.99525(17) 0.4703(2) 0.0341(4) Uani d . 1 . .
H H11A 0.4375 0.9680 0.4579 0.041 Uiso calc R 1 . .
H H11B 0.3648 1.0847 0.4944 0.041 Uiso calc R 1 . .
C C12 0.31612(17) 0.92627(19) 0.6018(2) 0.0446(5) Uani d . 1 . .
H H12A 0.2431 0.9523 0.6151 0.067 Uiso calc R 1 . .
H H12B 0.3559 0.9446 0.6938 0.067 Uiso calc R 1 . .
H H12C 0.3185 0.8371 0.5818 0.067 Uiso calc R 1 . .
C C4A 0.19164(12) 1.01751(15) 0.32711(18) 0.0257(3) Uani d . 1 . .
C C5 0.17023(12) 1.15035(15) 0.3703(2) 0.0302(4) Uani d . 1 . .
O O2 0.24055(10) 1.22495(10) 0.38734(17) 0.0391(3) Uani d . 1 . .
C C6 0.05978(14) 1.18870(18) 0.3909(3) 0.0440(5) Uani d . 1 . .
H H6 0.0453 1.2693 0.4283 0.053 Uiso calc R 1 . .
C C7 -0.01884(14) 1.11471(18) 0.3592(3) 0.0444(5) Uani d . 1 A .
H H7 -0.0887 1.1421 0.3759 0.053 Uiso calc R 1 . .
C C8 -0.00040(15) 0.9904(2) 0.2982(3) 0.0515(6) Uani d D 1 . .
O O3i -0.07253(14) 0.93529(18) 0.2268(3) 0.0604(6) Uani d PDU 0.80 A 1
O O3ii -0.0669(5) 0.9189(6) 0.3592(11) 0.063(2) Uani d PDU 0.20 A 2
C C8A 0.11022(12) 0.94198(15) 0.2963(2) 0.0304(4) Uani d . 1 A .

loop_
_atom_site_aniso_label
_atom_site_aniso_U_11
_atom_site_aniso_U_22
_atom_site_aniso_U_33
_atom_site_aniso_U_12
_atom_site_aniso_U_13
_atom_site_aniso_U_23
O1 0.0288(7) 0.0394(7) 0.1082(15) -0.0062(6) -0.0007(8) -0.0163(8)
C1 0.0240(8) 0.0302(8) 0.0396(10) -0.0027(7) 0.0001(7) 0.0002(7)
C2 0.0308(8) 0.0257(8) 0.0329(10) 0.0031(6) 0.0016(7) -0.0017(7)
C3 0.0214(7) 0.0342(8) 0.0338(9) 0.0049(6) 0.0014(7) 0.0024(7)
C4 0.0215(7) 0.0294(8) 0.0284(8) -0.0011(6) 0.0010(6) 0.0005(7)
C9 0.0282(8) 0.0360(9) 0.0388(10) -0.0042(7) 0.0057(7) 0.0027(7)
C10 0.0515(12) 0.0436(11) 0.0332(10) -0.0007(9) 0.0069(9) 0.0041(8)
C11 0.0287(8) 0.0394(9) 0.0341(9) 0.0005(7) -0.0061(7) -0.0012(8)
C12 0.0541(12) 0.0486(11) 0.0311(10) 0.0022(9) -0.0036(9) 0.0016(9)
C4A 0.0235(7) 0.0284(8) 0.0251(8) 0.0014(6) -0.0006(6) 0.0021(6)
C5 0.0325(8) 0.0293(8) 0.0288(8) 0.0035(7) -0.0009(7) 0.0004(7)
O2 0.0424(7) 0.0303(6) 0.0446(8) -0.0047(5) -0.0031(6) -0.0033(6)
C6 0.0392(10) 0.0339(9) 0.0589(13) 0.0110(8) 0.0016(10) -0.0084(10)
C7 0.0287(9) 0.0454(11) 0.0591(12) 0.0122(8) 0.0028(9) -0.0022(9)
C8 0.0220(8) 0.0379(9) 0.0946(17) 0.0012(7) 0.0008(10) -0.0040(11)
O3i 0.0286(9) 0.0545(11) 0.0980(17) 0.0031(8) -0.0155(11) -0.0103(12)
O3ii 0.016(3) 0.050(4) 0.122(7) -0.006(3) 0.012(4) -0.032(5)
C8A 0.0219(8) 0.0308(8) 0.0385(9) 0.0031(6) 0.0008(7) 0.0020(7)

loop_
_atom_type_symbol
_atom_type_description
_atom_type_scat_dispersion_real
_atom_type_scat_dispersion_imag
_atom_type_scat_source
C C 0.0033 0.0016 'International Tables Vol C Tables 4.2.6.8 and 6.1.1.4'
H H 0.0000 0.0000 'International Tables Vol C Tables 4.2.6.8 and 6.1.1.4'
O O 0.0106 0.0060 'International Tables Vol C Tables 4.2.6.8 and 6.1.1.4'

loop_
_geom_angle_atom_site_label_1
_geom_angle_atom_site_label_2
_geom_angle_atom_site_label_3
_geom_angle_site_symmetry_1
_geom_angle_site_symmetry_3
_geom_angle
_geom_angle_publ_flag
O1 C1 C2 . . 120.84(16) ?
O1 C1 C8A . . 122.44(15) ?
C2 C1 C8A . . 116.72(14) ?
C3 C2 C1 . . 121.40(15) ?
C3 C2 H2 . . 119.3 ?
C1 C2 H2 . . 119.3 ?
C2 C3 C4 . . 125.59(15) ?
C2 C3 H3 . . 117.2 ?
C4 C3 H3 . . 117.2 ?
C3 C4 C4A . . 112.01(13) ?
C3 C4 C11 . . 107.09(15) ?
C4A C4 C11 . . 111.88(13) ?
C3 C4 C9 . . 106.41(14) ?
C4A C4 C9 . . 111.04(13) ?
C11 C4 C9 . . 108.14(13) ?
C10 C9 C4 . . 114.02(15) ?
C10 C9 H9A . . 108.7 ?
C4 C9 H9A . . 108.7 ?
C10 C9 H9B . . 108.7 ?
C4 C9 H9B . . 108.7 ?
H9A C9 H9B . . 107.6 ?
C9 C10 H10A . . 109.5 ?
C9 C10 H10B . . 109.5 ?
H10A C10 H10B . . 109.5 ?
C9 C10 H10C . . 109.5 ?
H10A C10 H10C . . 109.5 ?
H10B C10 H10C . . 109.5 ?
C12 C11 C4 . . 114.25(14) ?
C12 C11 H11A . . 108.7 ?
C4 C11 H11A . . 108.7 ?
C12 C11 H11B . . 108.7 ?
C4 C11 H11B . . 108.7 ?
H11A C11 H11B . . 107.6 ?
C11 C12 H12A . . 109.5 ?
C11 C12 H12B . . 109.5 ?
H12A C12 H12B . . 109.5 ?
C11 C12 H12C . . 109.5 ?
H12A C12 H12C . . 109.5 ?
H12B C12 H12C . . 109.5 ?
C8A C4A C5 . . 119.17(14) ?
C8A C4A C4 . . 123.10(14) ?
C5 C4A C4 . . 117.72(13) ?
O2 C5 C6 . . 120.09(15) ?
O2 C5 C4A . . 121.91(14) ?
C6 C5 C4A . . 118.00(14) ?
C7 C6 C5 . . 122.00(16) ?
C7 C6 H6 . . 119.0 ?
C5 C6 H6 . . 119.0 ?
C6 C7 C8 . . 120.96(16) ?
C6 C7 H7 . . 119.5 ?
C8 C7 H7 . . 119.5 ?
O3i C8 O3ii . . 56.0(4) ?
O3i C8 C7 . . 119.90(18) ?
O3ii C8 C7 . . 107.1(4) ?
O3i C8 C8A . . 120.9(2) ?
O3ii C8 C8A . . 114.8(4) ?
C7 C8 C8A . . 118.20(17) ?
C4A C8A C1 . . 121.11(14) ?
C4A C8A C8 . . 120.61(15) ?
C1 C8A C8 . . 118.27(15) ?

loop_
_geom_bond_atom_site_label_1
_geom_bond_atom_site_label_2
_geom_bond_site_symmetry_2
_geom_bond_distance
_geom_bond_publ_flag
O1 C1 . 1.217(2) ?
C1 C2 . 1.450(2) ?
C1 C8A . 1.499(2) ?
C2 C3 . 1.325(2) ?
C2 H2 . 0.9500 ?
C3 C4 . 1.494(2) ?
C3 H3 . 0.9500 ?
C4 C4A . 1.514(2) ?
C4 C11 . 1.559(2) ?
C4 C9 . 1.566(2) ?
C9 C10 . 1.520(3) ?
C9 H9A . 0.9900 ?
C9 H9B . 0.9900 ?
C10 H10A . 0.9800 ?
C10 H10B . 0.9800 ?
C10 H10C . 0.9800 ?
C11 C12 . 1.511(3) ?
C11 H11A . 0.9900 ?
C11 H11B . 0.9900 ?
C12 H12A . 0.9800 ?
C12 H12B . 0.9800 ?
C12 H12C . 0.9800 ?
C4A C8A . 1.348(2) ?
C4A C5 . 1.510(2) ?
C5 O2 . 1.215(2) ?
C5 C6 . 1.479(2) ?
C6 C7 . 1.312(3) ?
C6 H6 . 0.9500 ?
C7 C8 . 1.467(3) ?
C7 H7 . 0.9500 ?
C8 O3i . 1.264(3) ?
C8 O3ii . 1.267(3) ?
C8 C8A . 1.504(2) ?

loop_
_geom_hbond_atom_site_label_D
_geom_hbond_atom_site_label_H
_geom_hbond_atom_site_label_A
_geom_hbond_site_symmetry_A
_geom_hbond_distance_DH
_geom_hbond_distance_HA
_geom_hbond_distance_DA
_geom_hbond_angle_DHA
C3 H3 O1 3_565 0.95 2.27 3.207(2) 169
C9 H9A O2 . 0.99 2.40 3.014(2) 120
C11 H11B O2 . 0.99 2.39 3.027(2) 122

loop_
_geom_torsion_atom_site_label_1
_geom_torsion_atom_site_label_2
_geom_torsion_atom_site_label_3
_geom_torsion_atom_site_label_4
_geom_torsion_site_symmetry_1
_geom_torsion_site_symmetry_2
_geom_torsion_site_symmetry_3
_geom_torsion_site_symmetry_4
_geom_torsion
_geom_torsion_publ_flag
O1 C1 C2 C3 . . . . -178.98(19) ?
C8A C1 C2 C3 . . . . 1.2(2) ?
C1 C2 C3 C4 . . . . -0.7(3) ?
C2 C3 C4 C4A . . . . 1.2(3) ?
C2 C3 C4 C11 . . . . 124.22(18) ?
C2 C3 C4 C9 . . . . -120.31(19) ?
C3 C4 C9 C10 . . . . 68.10(19) ?
C4A C4 C9 C10 . . . . -54.0(2) ?
C11 C4 C9 C10 . . . . -177.13(15) ?
C3 C4 C11 C12 . . . . -64.03(18) ?
C4A C4 C11 C12 . . . . 59.1(2) ?
C9 C4 C11 C12 . . . . -178.34(15) ?
C3 C4 C4A C8A . . . . -2.6(2) ?
C11 C4 C4A C8A . . . . -122.82(18) ?
C9 C4 C4A C8A . . . . 116.25(18) ?
C3 C4 C4A C5 . . . . 178.65(16) ?
C11 C4 C4A C5 . . . . 58.39(19) ?
C9 C4 C4A C5 . . . . -62.53(18) ?
C8A C4A C5 O2 . . . . -173.95(17) ?
C4 C4A C5 O2 . . . . 4.9(2) ?
C8A C4A C5 C6 . . . . 5.7(3) ?
C4 C4A C5 C6 . . . . -175.48(16) ?
O2 C5 C6 C7 . . . . 173.1(2) ?
C4A C5 C6 C7 . . . . -6.5(3) ?
C5 C6 C7 C8 . . . . -1.3(3) ?
C6 C7 C8 O3i . . . . -158.7(3) ?
C6 C7 C8 O3ii . . . . 141.2(5) ?
C6 C7 C8 C8A . . . . 9.7(3) ?
C5 C4A C8A C1 . . . . -177.87(16) ?
C4 C4A C8A C1 . . . . 3.4(3) ?
C5 C4A C8A C8 . . . . 2.6(3) ?
C4 C4A C8A C8 . . . . -176.14(17) ?
O1 C1 C8A C4A . . . . 177.64(19) ?
C2 C1 C8A C4A . . . . -2.6(2) ?
O1 C1 C8A C8 . . . . -2.9(3) ?
C2 C1 C8A C8 . . . . 176.95(18) ?
O3i C8 C8A C4A . . . . 157.9(2) ?
O3ii C8 C8A C4A . . . . -138.3(5) ?
C7 C8 C8A C4A . . . . -10.3(3) ?
O3i C8 C8A C1 . . . . -21.6(3) ?
O3ii C8 C8A C1 . . . . 42.2(5) ?
C7 C8 C8A C1 . . . . 170.2(2) ?
